data_2220346
loop_
_publ_author_name
'Wang, Jian-Ge'
'Qin, Jian-Hua'

_publ_section_title
;
 4-(2-Carboxybenzoyl)benzoic acid--4,4'-bipyridine (1/1)
;
_journal_coeditor_code SI2130
_journal_issue 12
_journal_name_full 'Acta Crystallographica Section E'
_journal_page_first o2399
_journal_paper_doi 10.1107/S1600536808037823
_journal_volume 64
_journal_year 2008
_chemical_formula_iupac 'C15 H10 O5, C10 H8 N2'
_chemical_formula_moiety 'C15 H10 O5, C10 H8 N2'
_chemical_formula_sum 'C25 H18 N2 O5'
_chemical_formula_weight 426.41
_chemical_name_systematic
;
4-(2-Carboxybenzoyl)benzoic acid--4,4'-bipyridine (1/1)
;
_space_group_IT_number 14
_symmetry_cell_setting monoclinic
_symmetry_space_group_name_Hall '-P 2yn'
_symmetry_space_group_name_H-M 'P 1 21/n 1'
_atom_sites_solution_hydrogens geom
_atom_sites_solution_primary direct
_atom_sites_solution_secondary difmap
_audit_creation_method SHELXL-97
_cell_angle_alpha 90.00
_cell_angle_beta 95.8730(10)
_cell_angle_gamma 90.00
_cell_formula_units_Z 4
_cell_length_a 7.6883(6)
_cell_length_b 24.1886(18)
_cell_length_c 10.9560(8)
_cell_measurement_reflns_used 1385
_cell_measurement_temperature 296(2)
_cell_measurement_theta_max 21.21
_cell_measurement_theta_min 2.52
_cell_volume 2026.8(3)
_computing_cell_refinement 'SAINT (Bruker, 1997)'
_computing_data_collection 'SMART (Bruker, 1997)'
_computing_data_reduction 'SAINT (Bruker, 1997)'
_computing_molecular_graphics 'SHELXTL (Sheldrick, 2008)'
_computing_publication_material 'SHELXTL (Sheldrick, 2008)'
_computing_structure_refinement 'SHELXL97 (Sheldrick, 2008)'
_computing_structure_solution 'SHELXS97 (Sheldrick, 2008)'
_diffrn_ambient_temperature 296(2)
_diffrn_measured_fraction_theta_full 0.999
_diffrn_measured_fraction_theta_max 0.999
_diffrn_measurement_device_type 'Bruker CCD area detector'
_diffrn_measurement_method '\f and \w scans'
_diffrn_radiation_monochromator graphite
_diffrn_radiation_source 'fine-focus sealed tube'
_diffrn_radiation_type MoK\a
_diffrn_radiation_wavelength 0.71073
_diffrn_reflns_av_R_equivalents 0.0405
_diffrn_reflns_av_sigmaI/netI 0.0488
_diffrn_reflns_limit_h_max 9
_diffrn_reflns_limit_h_min -9
_diffrn_reflns_limit_k_max 28
_diffrn_reflns_limit_k_min -28
_diffrn_reflns_limit_l_max 7
_diffrn_reflns_limit_l_min -13
_diffrn_reflns_number 10190
_diffrn_reflns_theta_full 25.10
_diffrn_reflns_theta_max 25.10
_diffrn_reflns_theta_min 1.68
_diffrn_standards_number 0
_exptl_absorpt_coefficient_mu 0.099
_exptl_absorpt_correction_T_max 0.9844
_exptl_absorpt_correction_T_min 0.9573
_exptl_absorpt_correction_type multi-scan
_exptl_absorpt_process_details '(SADABS; Bruker, 1997)'
_exptl_crystal_colour colorless
_exptl_crystal_density_diffrn 1.397
_exptl_crystal_density_method 'not measured'
_exptl_crystal_description block
_exptl_crystal_F_000 888
_exptl_crystal_size_max 0.35
_exptl_crystal_size_mid 0.28
_exptl_crystal_size_min 0.16
_refine_diff_density_max 0.212
_refine_diff_density_min -0.173
_refine_ls_extinction_coef 0.0131(14)
_refine_ls_extinction_expression Fc^*^=kFc[1+0.001xFc^2^\l^3^/sin(2\q)]^-1/4^
_refine_ls_extinction_method SHELXL
_refine_ls_goodness_of_fit_ref 1.019
_refine_ls_hydrogen_treatment constr
_refine_ls_matrix_type full
_refine_ls_number_parameters 292
_refine_ls_number_reflns 3607
_refine_ls_number_restraints 0
_refine_ls_restrained_S_all 1.019
_refine_ls_R_factor_all 0.0836
_refine_ls_R_factor_gt 0.0450
_refine_ls_shift/su_max 0.000
_refine_ls_shift/su_mean 0.000
_refine_ls_structure_factor_coef Fsqd
_refine_ls_weighting_details 'w=1/[\s^2^(Fo^2^)+(0.0600P)^2^] where P=(Fo^2^+2Fc^2^)/3'
_refine_ls_weighting_scheme calc
_refine_ls_wR_factor_gt 0.1067
_refine_ls_wR_factor_ref 0.1284
_reflns_number_gt 2177
_reflns_number_total 3607
_reflns_threshold_expression I>2\s(I)
_cod_data_source_file si2130.cif
_cod_data_source_block I
_cod_original_sg_symbol_Hall -P2yn
_cod_original_sg_symbol_H-M 'P 21/n'
_cod_database_code 2220346
_cod_database_fobs_code 2220346

loop_
_symmetry_equiv_pos_as_xyz
'x, y, z'
'-x+1/2, y+1/2, -z+1/2'
'-x, -y, -z'
'x-1/2, -y-1/2, z-1/2'

loop_
_atom_site_type_symbol
_atom_site_label
_atom_site_fract_x
_atom_site_fract_y
_atom_site_fract_z
_atom_site_U_iso_or_equiv
_atom_site_adp_type
_atom_site_calc_flag
_atom_site_refinement_flags
_atom_site_occupancy
N N1 0.7560(3) 0.00682(8) 0.99002(17) 0.0561(5) Uani d . 1
N N2 0.9586(2) 0.15564(8) 0.46655(17) 0.0512(5) Uani d . 1
O O1 0.2912(3) -0.00260(8) 0.69911(15) 0.0779(6) Uani d . 1
O O2 0.3035(3) 0.06365(7) 0.84053(15) 0.0671(5) Uani d . 1
H H2 0.2837 0.0379 0.8859 0.101 Uiso calc R 1
O O3 0.5482(2) 0.25808(7) 0.42728(14) 0.0659(5) Uani d . 1
O O4 0.0942(2) 0.13238(8) 0.19022(17) 0.0789(6) Uani d . 1
O O5 0.1584(2) 0.20365(7) 0.31530(14) 0.0532(4) Uani d . 1
H H5 0.0822 0.1908 0.3541 0.080 Uiso calc R 1
C C1 0.9364(3) 0.18081(10) 0.5716(2) 0.0557(7) Uani d . 1
H H1 0.9493 0.2190 0.5754 0.067 Uiso calc R 1
C C2 0.8955(3) 0.15357(10) 0.6751(2) 0.0530(6) Uani d . 1
H H2A 0.8810 0.1733 0.7463 0.064 Uiso calc R 1
C C3 0.8761(3) 0.09687(9) 0.67290(19) 0.0426(5) Uani d . 1
C C4 0.8951(3) 0.07078(10) 0.5629(2) 0.0521(6) Uani d . 1
H H4 0.8804 0.0327 0.5560 0.062 Uiso calc R 1
C C5 0.9359(3) 0.10128(11) 0.4632(2) 0.0556(6) Uani d . 1
H H5A 0.9480 0.0828 0.3901 0.067 Uiso calc R 1
C C6 0.8351(3) 0.06565(9) 0.7835(2) 0.0436(6) Uani d . 1
C C7 0.8857(3) 0.08447(10) 0.9015(2) 0.0515(6) Uani d . 1
H H7 0.9477 0.1174 0.9134 0.062 Uiso calc R 1
C C8 0.8436(3) 0.05426(11) 1.0008(2) 0.0571(7) Uani d . 1
H H8 0.8781 0.0677 1.0791 0.069 Uiso calc R 1
C C9 0.7071(3) -0.01128(10) 0.8773(2) 0.0618(7) Uani d . 1
H H9 0.6445 -0.0442 0.8682 0.074 Uiso calc R 1
C C10 0.7445(3) 0.01621(10) 0.7733(2) 0.0561(7) Uani d . 1
H H10 0.7089 0.0016 0.6962 0.067 Uiso calc R 1
C C11 0.4552(3) 0.11251(9) 0.44658(19) 0.0472(6) Uani d . 1
H H11 0.4816 0.1016 0.3692 0.057 Uiso calc R 1
C C12 0.4068(3) 0.07337(9) 0.5287(2) 0.0503(6) Uani d . 1
H H12 0.4006 0.0363 0.5060 0.060 Uiso calc R 1
C C13 0.3673(3) 0.08886(9) 0.64455(19) 0.0441(6) Uani d . 1
C C14 0.3797(3) 0.14392(10) 0.6772(2) 0.0497(6) Uani d . 1
H H14 0.3544 0.1548 0.7548 0.060 Uiso calc R 1
C C15 0.4293(3) 0.18291(9) 0.59573(19) 0.0481(6) Uani d . 1
H H15 0.4392 0.2198 0.6194 0.058 Uiso calc R 1
C C16 0.4644(3) 0.16755(9) 0.47894(19) 0.0416(5) Uani d . 1
C C17 0.3161(3) 0.04481(11) 0.7299(2) 0.0518(6) Uani d . 1
C C18 0.5073(3) 0.21165(10) 0.3914(2) 0.0455(6) Uani d . 1
C C19 0.5114(3) 0.19699(9) 0.25883(18) 0.0408(5) Uani d . 1
C C20 0.6710(3) 0.20203(9) 0.2104(2) 0.0499(6) Uani d . 1
H H20 0.7674 0.2158 0.2592 0.060 Uiso calc R 1
C C21 0.6878(3) 0.18689(10) 0.0910(2) 0.0561(6) Uani d . 1
H H21 0.7957 0.1898 0.0602 0.067 Uiso calc R 1
C C22 0.5460(3) 0.16750(10) 0.0174(2) 0.0565(7) Uani d . 1
H H22 0.5575 0.1576 -0.0634 0.068 Uiso calc R 1
C C23 0.3861(3) 0.16268(9) 0.0633(2) 0.0499(6) Uani d . 1
H H23 0.2902 0.1496 0.0129 0.060 Uiso calc R 1
C C24 0.3669(3) 0.17700(9) 0.18334(19) 0.0419(5) Uani d . 1
C C25 0.1923(3) 0.16868(10) 0.2289(2) 0.0491(6) Uani d . 1

loop_
_atom_site_aniso_label
_atom_site_aniso_U_11
_atom_site_aniso_U_22
_atom_site_aniso_U_33
_atom_site_aniso_U_12
_atom_site_aniso_U_13
_atom_site_aniso_U_23
N1 0.0681(14) 0.0556(14) 0.0461(12) 0.0026(11) 0.0131(10) 0.0071(10)
N2 0.0492(12) 0.0565(14) 0.0486(12) -0.0050(10) 0.0086(9) 0.0031(10)
O1 0.1202(17) 0.0535(12) 0.0602(12) -0.0246(11) 0.0108(10) 0.0006(10)
O2 0.1031(15) 0.0560(11) 0.0451(10) -0.0019(10) 0.0217(10) 0.0098(8)
O3 0.0921(14) 0.0547(12) 0.0515(11) -0.0205(10) 0.0106(9) -0.0029(9)
O4 0.0604(12) 0.0931(15) 0.0854(14) -0.0297(11) 0.0174(10) -0.0236(11)
O5 0.0504(10) 0.0576(11) 0.0538(11) -0.0020(8) 0.0153(8) 0.0034(8)
C1 0.0671(17) 0.0449(15) 0.0563(17) -0.0067(12) 0.0129(13) 0.0014(12)
C2 0.0642(16) 0.0476(15) 0.0489(15) -0.0051(12) 0.0143(12) -0.0005(11)
C3 0.0406(13) 0.0469(14) 0.0412(13) -0.0016(10) 0.0077(10) 0.0003(11)
C4 0.0633(16) 0.0447(14) 0.0505(15) -0.0066(12) 0.0167(12) -0.0025(11)
C5 0.0612(16) 0.0587(17) 0.0487(15) -0.0053(13) 0.0149(12) -0.0048(12)
C6 0.0427(13) 0.0447(14) 0.0439(13) 0.0025(10) 0.0063(10) 0.0029(11)
C7 0.0580(15) 0.0504(15) 0.0466(15) -0.0050(12) 0.0083(12) 0.0004(12)
C8 0.0671(17) 0.0623(18) 0.0425(14) 0.0015(14) 0.0075(12) 0.0006(13)
C9 0.0805(19) 0.0502(16) 0.0550(16) -0.0103(13) 0.0090(14) 0.0087(13)
C10 0.0767(18) 0.0499(16) 0.0413(14) -0.0090(13) 0.0050(12) 0.0010(11)
C11 0.0587(15) 0.0484(15) 0.0351(12) 0.0046(12) 0.0070(11) -0.0012(11)
C12 0.0643(16) 0.0406(14) 0.0457(14) 0.0020(11) 0.0039(12) 0.0001(11)
C13 0.0472(14) 0.0500(15) 0.0347(13) 0.0023(11) 0.0018(10) 0.0037(11)
C14 0.0601(15) 0.0511(15) 0.0387(13) 0.0014(12) 0.0092(11) -0.0031(11)
C15 0.0606(15) 0.0421(14) 0.0421(14) -0.0018(11) 0.0068(11) 0.0010(11)
C16 0.0427(13) 0.0462(14) 0.0360(12) 0.0002(10) 0.0044(10) 0.0022(10)
C17 0.0573(16) 0.0556(17) 0.0418(15) -0.0004(13) 0.0019(12) 0.0065(12)
C18 0.0449(14) 0.0508(16) 0.0409(13) -0.0018(11) 0.0054(10) 0.0017(11)
C19 0.0438(13) 0.0427(13) 0.0365(12) -0.0013(10) 0.0067(10) 0.0052(10)
C20 0.0435(14) 0.0578(16) 0.0485(14) -0.0035(11) 0.0052(11) 0.0032(12)
C21 0.0468(15) 0.0667(17) 0.0566(16) 0.0037(12) 0.0144(12) 0.0023(13)
C22 0.0624(17) 0.0642(17) 0.0448(14) 0.0070(13) 0.0150(13) -0.0036(12)
C23 0.0516(15) 0.0510(15) 0.0461(14) -0.0025(11) 0.0012(11) -0.0041(11)
C24 0.0458(14) 0.0396(13) 0.0408(13) 0.0003(10) 0.0064(11) 0.0046(10)
C25 0.0494(15) 0.0539(16) 0.0439(14) -0.0026(12) 0.0041(11) 0.0024(12)

loop_
_atom_type_symbol
_atom_type_description
_atom_type_scat_dispersion_real
_atom_type_scat_dispersion_imag
_atom_type_scat_source
C C 0.0033 0.0016 'International Tables Vol C Tables 4.2.6.8 and 6.1.1.4'
H H 0.0000 0.0000 'International Tables Vol C Tables 4.2.6.8 and 6.1.1.4'
N N 0.0061 0.0033 'International Tables Vol C Tables 4.2.6.8 and 6.1.1.4'
O O 0.0106 0.0060 'International Tables Vol C Tables 4.2.6.8 and 6.1.1.4'

loop_
_geom_angle_atom_site_label_1
_geom_angle_atom_site_label_2
_geom_angle_atom_site_label_3
_geom_angle
C9 N1 C8 117.3(2)
C5 N2 C1 116.7(2)
C17 O2 H2 109.5
C25 O5 H5 109.5
N2 C1 C2 123.7(2)
N2 C1 H1 118.1
C2 C1 H1 118.1
C1 C2 C3 119.7(2)
C1 C2 H2A 120.2
C3 C2 H2A 120.2
C2 C3 C4 116.7(2)
C2 C3 C6 121.4(2)
C4 C3 C6 121.9(2)
C5 C4 C3 119.9(2)
C5 C4 H4 120.0
C3 C4 H4 120.0
N2 C5 C4 123.2(2)
N2 C5 H5A 118.4
C4 C5 H5A 118.4
C10 C6 C7 116.7(2)
C10 C6 C3 121.3(2)
C7 C6 C3 122.0(2)
C8 C7 C6 119.7(2)
C8 C7 H7 120.1
C6 C7 H7 120.1
N1 C8 C7 123.1(2)
N1 C8 H8 118.4
C7 C8 H8 118.4
N1 C9 C10 123.3(2)
N1 C9 H9 118.4
C10 C9 H9 118.4
C9 C10 C6 119.8(2)
C9 C10 H10 120.1
C6 C10 H10 120.1
C16 C11 C12 120.3(2)
C16 C11 H11 119.9
C12 C11 H11 119.9
C11 C12 C13 120.6(2)
C11 C12 H12 119.7
C13 C12 H12 119.7
C14 C13 C12 118.8(2)
C14 C13 C17 122.7(2)
C12 C13 C17 118.4(2)
C15 C14 C13 120.6(2)
C15 C14 H14 119.7
C13 C14 H14 119.7
C14 C15 C16 120.5(2)
C14 C15 H15 119.8
C16 C15 H15 119.8
C11 C16 C15 119.2(2)
C11 C16 C18 122.3(2)
C15 C16 C18 118.6(2)
O1 C17 O2 124.5(2)
O1 C17 C13 123.2(2)
O2 C17 C13 112.3(2)
O3 C18 C16 121.2(2)
O3 C18 C19 119.9(2)
C16 C18 C19 118.8(2)
C20 C19 C24 118.8(2)
C20 C19 C18 117.1(2)
C24 C19 C18 124.02(18)
C21 C20 C19 120.7(2)
C21 C20 H20 119.6
C19 C20 H20 119.6
C22 C21 C20 120.2(2)
C22 C21 H21 119.9
C20 C21 H21 119.9
C21 C22 C23 120.0(2)
C21 C22 H22 120.0
C23 C22 H22 120.0
C22 C23 C24 120.7(2)
C22 C23 H23 119.6
C24 C23 H23 119.6
C23 C24 C19 119.49(19)
C23 C24 C25 118.1(2)
C19 C24 C25 122.33(19)
O4 C25 O5 124.0(2)
O4 C25 C24 122.1(2)
O5 C25 C24 113.9(2)

loop_
_geom_bond_atom_site_label_1
_geom_bond_atom_site_label_2
_geom_bond_distance
N1 C9 1.328(3)
N1 C8 1.330(3)
N2 C5 1.327(3)
N2 C1 1.328(3)
O1 C17 1.205(3)
O2 C17 1.308(3)
O2 H2 0.8200
O3 C18 1.220(3)
O4 C25 1.205(3)
O5 C25 1.315(3)
O5 H5 0.8200
C1 C2 1.376(3)
C1 H1 0.9300
C2 C3 1.379(3)
C2 H2A 0.9300
C3 C4 1.382(3)
C3 C6 1.489(3)
C4 C5 1.380(3)
C4 H4 0.9300
C5 H5A 0.9300
C6 C10 1.383(3)
C6 C7 1.388(3)
C7 C8 1.376(3)
C7 H7 0.9300
C8 H8 0.9300
C9 C10 1.375(3)
C9 H9 0.9300
C10 H10 0.9300
C11 C16 1.378(3)
C11 C12 1.383(3)
C11 H11 0.9300
C12 C13 1.387(3)
C12 H12 0.9300
C13 C14 1.380(3)
C13 C17 1.497(3)
C14 C15 1.379(3)
C14 H14 0.9300
C15 C16 1.385(3)
C15 H15 0.9300
C16 C18 1.493(3)
C18 C19 1.499(3)
C19 C20 1.391(3)
C19 C24 1.402(3)
C20 C21 1.377(3)
C20 H20 0.9300
C21 C22 1.371(3)
C21 H21 0.9300
C22 C23 1.380(3)
C22 H22 0.9300
C23 C24 1.383(3)
C23 H23 0.9300
C24 C25 1.493(3)

loop_
_geom_hbond_atom_site_label_D
_geom_hbond_atom_site_label_H
_geom_hbond_atom_site_label_A
_geom_hbond_site_symmetry_A
_geom_hbond_distance_DH
_geom_hbond_distance_HA
_geom_hbond_distance_DA
_geom_hbond_angle_DHA
_geom_hbond_publ_flag
C8 H8 O4 1_656 0.93 2.51 3.282(3) 141.1 y
O5 H5 N2 1_455 0.82 1.84 2.641(2) 165.6 y
O2 H2 N1 3_657 0.82 1.79 2.595(2) 167.6 y
C1 H1 Cg1 4_555 0.93 2.54 3.449(3) 165 y

loop_
_geom_torsion_atom_site_label_1
_geom_torsion_atom_site_label_2
_geom_torsion_atom_site_label_3
_geom_torsion_atom_site_label_4
_geom_torsion
C5 N2 C1 C2 1.3(3)
N2 C1 C2 C3 0.2(4)
C1 C2 C3 C4 -1.7(3)
C1 C2 C3 C6 178.9(2)
C2 C3 C4 C5 1.6(3)
C6 C3 C4 C5 -179.0(2)
C1 N2 C5 C4 -1.5(3)
C3 C4 C5 N2 0.0(4)
C2 C3 C6 C10 151.9(2)
C4 C3 C6 C10 -27.6(3)
C2 C3 C6 C7 -28.2(3)
C4 C3 C6 C7 152.4(2)
C10 C6 C7 C8 -0.5(3)
C3 C6 C7 C8 179.6(2)
C9 N1 C8 C7 -0.4(4)
C6 C7 C8 N1 0.3(4)
C8 N1 C9 C10 0.7(4)
N1 C9 C10 C6 -0.9(4)
C7 C6 C10 C9 0.7(3)
C3 C6 C10 C9 -179.3(2)
C16 C11 C12 C13 -0.2(3)
C11 C12 C13 C14 -0.9(3)
C11 C12 C13 C17 -179.8(2)
C12 C13 C14 C15 0.4(3)
C17 C13 C14 C15 179.3(2)
C13 C14 C15 C16 1.2(3)
C12 C11 C16 C15 1.7(3)
C12 C11 C16 C18 -176.9(2)
C14 C15 C16 C11 -2.2(3)
C14 C15 C16 C18 176.4(2)
C14 C13 C17 O1 173.8(2)
C12 C13 C17 O1 -7.4(3)
C14 C13 C17 O2 -6.8(3)
C12 C13 C17 O2 172.1(2)
C11 C16 C18 O3 -165.6(2)
C15 C16 C18 O3 15.8(3)
C11 C16 C18 C19 10.3(3)
C15 C16 C18 C19 -168.35(19)
O3 C18 C19 C20 59.3(3)
C16 C18 C19 C20 -116.6(2)
O3 C18 C19 C24 -123.0(2)
C16 C18 C19 C24 61.1(3)
C24 C19 C20 C21 -0.9(3)
C18 C19 C20 C21 176.9(2)
C19 C20 C21 C22 1.1(4)
C20 C21 C22 C23 -0.5(4)
C21 C22 C23 C24 -0.3(4)
C22 C23 C24 C19 0.4(3)
C22 C23 C24 C25 -177.6(2)
C20 C19 C24 C23 0.2(3)
C18 C19 C24 C23 -177.5(2)
C20 C19 C24 C25 178.1(2)
C18 C19 C24 C25 0.4(3)
C23 C24 C25 O4 30.4(3)
C19 C24 C25 O4 -147.5(2)
C23 C24 C25 O5 -150.7(2)
C19 C24 C25 O5 31.3(3)

loop_
_cod_related_entry_id
_cod_related_entry_database
_cod_related_entry_code
1 ChemSpider 30655673
